data_1533698
loop_
_publ_author_name
'Belous, A.'
'Pashkova, E.'
'Gavrilenko, O.'
'V'yunov, O.'
'Kovalenko, L.'

_publ_section_title
;
 Solid electrolytes based on lithium-containing lanthanum metaniobates
;
_journal_name_full 'Journal of the European Ceramic Society'
_journal_page_first 1301
_journal_page_last 1304
_journal_volume 24
_journal_year 2004
_chemical_formula_sum 'La0.46 Li0.62 Nb2 O6'
_chemical_name_systematic '(La0.46 Li0.54) Li0.08 (Nb2 O6)'
_space_group_IT_number 47
_symmetry_space_group_name_Hall '-P 2 2'
_symmetry_space_group_name_H-M 'P m m m'
_cell_angle_alpha 90
_cell_angle_beta 90
_cell_angle_gamma 90
_cell_formula_units_Z 1
_cell_length_a 3.8948
_cell_length_b 3.9112
_cell_length_c 7.7936
_cell_volume 118.723
_citation_journal_id_ASTM JECSER
_cod_data_source_file Belous_JECSER_2004_1565.cif
_cod_data_source_block La0.46Li0.62Nb2O6
_cod_original_cell_volume 118.7226
_cod_database_code 1533698

loop_
_symmetry_equiv_pos_as_xyz
x,y,z
-x,-y,z
x,-y,-z
-x,y,-z
-x,-y,-z
x,y,-z
-x,y,z
x,-y,z

loop_
_atom_site_label
_atom_site_type_symbol
_atom_site_fract_x
_atom_site_fract_y
_atom_site_fract_z
_atom_site_occupancy
_atom_site_U_iso_or_equiv
O3 O-2 0.5 0 0.22 1 0.0
La1 La+3 0 0 0 0.46 0.0
O4 O-2 0 0.5 0.22 1 0.0
Li1 Li+1 0 0 0 0.54 0.0
O2 O-2 0.5 0.5 0.5 1 0.0
Nb1 Nb+5 0.5 0.5 0.2545 1 0.0
Li2 Li+1 0 0 0.5 0.08 0.0
O1 O-2 0.5 0.5 0 1 0.0
